data_7131571
loop_
_publ_author_name
'Naskar, Koushik'
'Karmakar, Sudip'
'Mondal, Imtiaj'
'Sarkar, Writhabrata'
'Roy, Shantonu'
'Roy, Anupam'
'Deb, Indubhusan'

_publ_section_title
;
 Synthesis of indene-fused spiro-dibenz(ox)azepines <i>via</i>
 Rh(III)-catalyzed cascade regioselective C-H activation/annulation.
;
_journal_issue 50
_journal_name_full 'Chemical communications (Cambridge, England)'
_journal_page_first 7751
_journal_page_last 7754
_journal_paper_doi 10.1039/d3cc01416a
_journal_volume 59
_journal_year 2023
_chemical_formula_moiety 'C36 H25 N O2'
_chemical_formula_sum 'C36 H25 N O2'
_chemical_formula_weight 503.57
_space_group_crystal_system triclinic
_space_group_IT_number 2
_space_group_name_Hall '-P 1'
_space_group_name_H-M_alt 'P -1'
_atom_sites_solution_hydrogens mixed
_atom_sites_solution_primary dual
_audit_creation_date 2022-11-23
_audit_creation_method
;
Olex2 1.3
(compiled 2020.11.12 svn.r5f609507 for OlexSys, GUI svn.r6408)
;
_audit_update_record
;
2022-12-14 deposited with the CCDC.	2023-04-19 downloaded from the CCDC.
;
_cell_angle_alpha 70.5720(10)
_cell_angle_beta 89.8510(10)
_cell_angle_gamma 66.3090(10)
_cell_formula_units_Z 2
_cell_length_a 10.6943(5)
_cell_length_b 11.3031(6)
_cell_length_c 12.5505(6)
_cell_measurement_reflns_used 9914
_cell_measurement_temperature 101.0
_cell_measurement_theta_max 68.16
_cell_measurement_theta_min 4.91
_cell_volume 1294.96(11)
_computing_cell_refinement 'Bruker SAINT V8.38A (Bruker AXS)'
_computing_data_collection 'Bruker APEX3 ver.2018.7-2(Bruker AXS)'
_computing_data_reduction 'Bruker SAINT V8.38A (Bruker AXS)'
_computing_molecular_graphics 'Bruker ShelXLe(Huebschle et all. 2011)'
_computing_publication_material 'Bruker ShelXLe(Huebschle et all. 2011)'
_computing_structure_refinement 'SHELXL-2018/3 (Sheldrick 2018)'
_computing_structure_solution 'SHELXT 2018/2(Sheldrick 2014)'
_diffrn_ambient_temperature 101.0
_diffrn_detector 'CPAD area detector'
_diffrn_detector_area_resol_mean 7.407
_diffrn_detector_type 'Bruker Photon III'
_diffrn_measured_fraction_theta_full 0.964
_diffrn_measured_fraction_theta_max 0.961
_diffrn_measurement_device 'four-circle diffractometer'
_diffrn_measurement_device_type 'Bruker APEX3_IMuS Diamond_Photon III (1)'
_diffrn_measurement_method '\w and \f scans'
_diffrn_radiation_collimation '0.5 mm double-pinhole'
_diffrn_radiation_monochromator 'mirror optics'
_diffrn_radiation_probe x-ray
_diffrn_radiation_type 'Cu K\a'
_diffrn_radiation_wavelength 1.54178
_diffrn_reflns_av_R_equivalents 0.0461
_diffrn_reflns_av_unetI/netI 0.0253
_diffrn_reflns_Laue_measured_fraction_full 0.964
_diffrn_reflns_Laue_measured_fraction_max 0.961
_diffrn_reflns_limit_h_max 12
_diffrn_reflns_limit_h_min -12
_diffrn_reflns_limit_k_max 13
_diffrn_reflns_limit_k_min -12
_diffrn_reflns_limit_l_max 15
_diffrn_reflns_limit_l_min -15
_diffrn_reflns_number 55903
_diffrn_reflns_point_group_measured_fraction_full 0.964
_diffrn_reflns_point_group_measured_fraction_max 0.961
_diffrn_reflns_theta_full 67.679
_diffrn_reflns_theta_max 68.191
_diffrn_reflns_theta_min 4.907
_diffrn_source 'microfocus sealed X-ray tube'
_diffrn_source_current 1.2
_diffrn_source_power 0.06
_diffrn_source_type 'Incoatec I\ms Diamond'
_diffrn_source_voltage 50.0
_diffrn_standards_number 0
_exptl_absorpt_coefficient_mu 0.623
_exptl_absorpt_correction_T_max 0.7531
_exptl_absorpt_correction_T_min 0.5724
_exptl_absorpt_correction_type none
_exptl_absorpt_process_details
;
SADABS-2016/2 (Bruker,2016/2) was used for absorption correction.
wR2(int) was 0.1306 before and 0.0681 after correction.
The Ratio of minimum to maximum transmission is 0.7601.
The \l/2 correction factor is Not present.
;
_exptl_crystal_colour yellow
_exptl_crystal_colour_primary yellow
_exptl_crystal_density_diffrn 1.291
_exptl_crystal_description BLOCK
_exptl_crystal_F_000 528
_exptl_crystal_recrystallization_method 'slow evaporation'
_exptl_crystal_size_max 0.6
_exptl_crystal_size_mid 0.25
_exptl_crystal_size_min 0.2
_refine_diff_density_max 0.712
_refine_diff_density_min -0.709
_refine_diff_density_rms 0.040
_refine_ls_extinction_method none
_refine_ls_goodness_of_fit_ref 1.038
_refine_ls_hydrogen_treatment constr
_refine_ls_matrix_type full
_refine_ls_number_parameters 352
_refine_ls_number_reflns 4562
_refine_ls_number_restraints 0
_refine_ls_restrained_S_all 1.038
_refine_ls_R_factor_all 0.0495
_refine_ls_R_factor_gt 0.0492
_refine_ls_shift/su_max 0.000
_refine_ls_shift/su_mean 0.000
_refine_ls_structure_factor_coef Fsqd
_refine_ls_weighting_details 'w=1/[\s^2^(Fo^2^)+(0.0550P)^2^+0.8186P] where P=(Fo^2^+2Fc^2^)/3'
_refine_ls_weighting_scheme calc
_refine_ls_wR_factor_gt 0.1218
_refine_ls_wR_factor_ref 0.1220
_reflns_Friedel_coverage 0.000
_reflns_number_gt 4522
_reflns_number_total 4562
_reflns_threshold_expression 'I > 2\s(I)'
_cod_data_source_file d3cc01416a2.cif
_cod_data_source_block kn_01_236_0m_a
_cod_depositor_comments 'Adding full bibliography for 7131569--7131574.cif.'
_cod_database_code 7131571
_shelx_shelxl_version_number 2018/3
_shelx_space_group_comment
;
The symmetry employed for this shelxl refinement is uniquely defined
by the following loop, which should always be used as a source of
symmetry information in preference to the above space-group names.
They are only intended as comments.
;
_shelx_estimated_absorpt_t_max 0.886
_shelx_estimated_absorpt_t_min 0.706
_olex2_refinement_description
;
1. Fixed Uiso
 At 1.2 times of:
  All C(H) groups, All N(H) groups
2.a Riding coordinates:
 N1(H1)
2.b Aromatic/amide H refined with riding coordinates:
 C27(H27), C29(H29), C1(H1A), C8(H8), C23(H23), C17(H17), C20(H20), C30(H30),
 C9(H9), C11(H11), C26(H26), C24(H24), C10(H10), C18(H18), C19(H19), C4(H4),
 C25(H25), C34(H34), C2(H2), C3(H3), C32(H32), C36(H36), C35(H35), C33(H33)
;
_olex2_submission_original_sample_id kn_01_236
_olex2_submission_special_instructions 'No special instructions were received'

loop_
_space_group_symop_operation_xyz
'x, y, z'
'-x, -y, -z'

loop_
_atom_site_label
_atom_site_type_symbol
_atom_site_fract_x
_atom_site_fract_y
_atom_site_fract_z
_atom_site_U_iso_or_equiv
_atom_site_adp_type
_atom_site_occupancy
_atom_site_site_symmetry_order
_atom_site_calc_flag
_atom_site_refinement_flags_posn
_atom_site_refinement_flags_adp
_atom_site_refinement_flags_occupancy
_atom_site_disorder_assembly
_atom_site_disorder_group
O2 O 0.73134(11) 0.36422(10) 0.59460(8) 0.0240(2) Uani 1 1 d . . . . .
O1 O 0.66604(11) 0.69784(12) 0.10780(9) 0.0281(3) Uani 1 1 d . . . . .
N1 N 0.50942(12) 0.64987(12) 0.28386(10) 0.0191(3) Uani 1 1 d . . . . .
H1 H 0.563980 0.565054 0.288830 0.023 Uiso 1 1 d R U . . .
C14 C 0.62810(14) 0.59937(14) 0.46961(12) 0.0190(3) Uani 1 1 d . . . . .
C21 C 0.47991(14) 0.83432(14) 0.36290(12) 0.0199(3) Uani 1 1 d . . . . .
C22 C 0.60834(15) 0.61099(14) 0.67013(12) 0.0208(3) Uani 1 1 d . . . . .
C6 C 0.44407(15) 0.73454(14) 0.17068(12) 0.0200(3) Uani 1 1 d . . . . .
C16 C 0.47595(14) 0.80857(15) 0.47940(12) 0.0204(3) Uani 1 1 d . . . . .
C13 C 0.57865(14) 0.70274(14) 0.34543(12) 0.0188(3) Uani 1 1 d . . . . .
C28 C 0.71757(14) 0.44982(14) 0.49874(12) 0.0193(3) Uani 1 1 d . . . . .
C15 C 0.57253(14) 0.66335(15) 0.54436(12) 0.0197(3) Uani 1 1 d . . . . .
C12 C 0.73519(15) 0.72229(15) 0.18495(13) 0.0225(3) Uani 1 1 d . . . . .
C27 C 0.74562(16) 0.55930(15) 0.71936(13) 0.0243(3) Uani 1 1 d . . . . .
H27 H 0.816478 0.548947 0.672716 0.029 Uiso 1 1 calc R U . . .
C29 C 0.78596(15) 0.40572(15) 0.40757(12) 0.0228(3) Uani 1 1 d . . . . .
H29 H 0.791619 0.474134 0.341329 0.027 Uiso 1 1 calc R U . . .
C7 C 0.70086(14) 0.72509(14) 0.29158(12) 0.0203(3) Uani 1 1 d . . . . .
C5 C 0.52244(16) 0.76020(15) 0.08470(13) 0.0231(3) Uani 1 1 d . . . . .
C1 C 0.30159(16) 0.78701(16) 0.13940(13) 0.0257(3) Uani 1 1 d . . . . .
H1A H 0.245574 0.770883 0.196387 0.031 Uiso 1 1 calc R U . . .
C8 C 0.78970(16) 0.74492(15) 0.35855(13) 0.0254(3) Uani 1 1 d . . . . .
H8 H 0.766822 0.751273 0.430245 0.030 Uiso 1 1 calc R U . . .
C23 C 0.50599(16) 0.62408(15) 0.74061(13) 0.0239(3) Uani 1 1 d . . . . .
H23 H 0.412197 0.659411 0.708295 0.029 Uiso 1 1 calc R U . . .
C17 C 0.39246(15) 0.91355(16) 0.51694(14) 0.0251(3) Uani 1 1 d . . . . .
H17 H 0.389590 0.896680 0.596082 0.030 Uiso 1 1 calc R U . . .
C20 C 0.40341(15) 0.96529(15) 0.28190(13) 0.0242(3) Uani 1 1 d . . . . .
H20 H 0.407814 0.983194 0.202800 0.029 Uiso 1 1 calc R U . . .
C30 C 0.84009(15) 0.27475(15) 0.41366(13) 0.0225(3) Uani 1 1 d . . . . .
H30 H 0.836385 0.207123 0.481531 0.027 Uiso 1 1 calc R U . . .
C31 C 0.90501(15) 0.22655(16) 0.32394(13) 0.0249(3) Uani 1 1 d . . . . .
C9 C 0.90914(16) 0.75569(16) 0.32518(15) 0.0294(4) Uani 1 1 d . . . . .
H9 H 0.967587 0.767331 0.373837 0.035 Uiso 1 1 calc R U . . .
C11 C 0.85529(16) 0.73440(16) 0.15025(14) 0.0284(3) Uani 1 1 d . . . . .
H11 H 0.876944 0.732300 0.077253 0.034 Uiso 1 1 calc R U . . .
C26 C 0.77880(17) 0.52315(17) 0.83574(14) 0.0289(4) Uani 1 1 d . . . . .
H26 H 0.872227 0.489061 0.868412 0.035 Uiso 1 1 calc R U . . .
C24 C 0.54034(17) 0.58592(17) 0.85715(13) 0.0286(3) Uani 1 1 d . . . . .
H24 H 0.470202 0.593763 0.904474 0.034 Uiso 1 1 calc R U . . .
C10 C 0.94260(17) 0.74929(17) 0.21982(15) 0.0314(4) Uani 1 1 d . . . . .
H10 H 1.024978 0.755134 0.195937 0.038 Uiso 1 1 calc R U . . .
C18 C 0.31356(16) 1.04367(16) 0.43497(15) 0.0286(4) Uani 1 1 d . . . . .
H18 H 0.254100 1.116017 0.458535 0.034 Uiso 1 1 calc R U . . .
C19 C 0.32000(16) 1.06979(16) 0.31963(15) 0.0285(4) Uani 1 1 d . . . . .
H19 H 0.266794 1.160232 0.265546 0.034 Uiso 1 1 calc R U . . .
C4 C 0.46224(19) 0.83742(17) -0.02813(13) 0.0312(4) Uani 1 1 d . . . . .
H4 H 0.517839 0.855178 -0.085056 0.037 Uiso 1 1 calc R U . . .
C25 C 0.67632(18) 0.53638(17) 0.90513(13) 0.0300(4) Uani 1 1 d . . . . .
H25 H 0.699432 0.511597 0.984972 0.036 Uiso 1 1 calc R U . . .
C34 C 1.03493(18) 0.1283(2) 0.15690(16) 0.0382(4) Uani 1 1 d . . . . .
H34 H 1.079428 0.094803 0.100509 0.046 Uiso 1 1 calc R U . . .
C2 C 0.24099(18) 0.86227(17) 0.02629(14) 0.0330(4) Uani 1 1 d . . . . .
H2 H 0.144104 0.895969 0.006222 0.040 Uiso 1 1 calc R U . . .
C3 C 0.32078(19) 0.88885(17) -0.05802(14) 0.0353(4) Uani 1 1 d . . . . .
H3 H 0.278788 0.941751 -0.135401 0.042 Uiso 1 1 calc R U . . .
C32 C 0.95080(19) 0.08824(19) 0.33685(18) 0.0372(4) Uani 1 1 d . . . . .
H32 H 0.936838 0.026013 0.403063 0.045 Uiso 1 1 calc R U . . .
C36 C 0.9247(2) 0.31593(18) 0.22394(15) 0.0415(5) Uani 1 1 d . . . . .
H36 H 0.894299 0.411139 0.212828 0.050 Uiso 1 1 calc R U . . .
C35 C 0.9879(2) 0.2672(2) 0.14129(15) 0.0473(5) Uani 1 1 d . . . . .
H35 H 0.999120 0.329412 0.073438 0.057 Uiso 1 1 calc R U . . .
C33 C 1.0167(2) 0.0392(2) 0.2546(2) 0.0454(5) Uani 1 1 d . . . . .
H33 H 1.049351 -0.056326 0.266020 0.054 Uiso 1 1 calc R U . . .

loop_
_atom_site_aniso_label
_atom_site_aniso_U_11
_atom_site_aniso_U_22
_atom_site_aniso_U_33
_atom_site_aniso_U_23
_atom_site_aniso_U_13
_atom_site_aniso_U_12
O2 0.0281(6) 0.0208(5) 0.0216(5) -0.0059(4) 0.0055(4) -0.0103(4)
O1 0.0285(6) 0.0371(6) 0.0279(6) -0.0182(5) 0.0100(4) -0.0176(5)
N1 0.0232(6) 0.0151(6) 0.0197(6) -0.0061(5) 0.0014(5) -0.0092(5)
C14 0.0200(7) 0.0198(7) 0.0199(7) -0.0074(6) 0.0026(5) -0.0108(6)
C21 0.0194(7) 0.0187(7) 0.0253(7) -0.0090(6) 0.0027(5) -0.0106(6)
C22 0.0255(7) 0.0184(7) 0.0221(7) -0.0099(6) 0.0028(6) -0.0107(6)
C6 0.0259(7) 0.0164(7) 0.0198(7) -0.0075(5) 0.0020(6) -0.0102(6)
C16 0.0196(7) 0.0207(7) 0.0252(7) -0.0103(6) 0.0027(6) -0.0110(6)
C13 0.0209(7) 0.0167(7) 0.0196(7) -0.0063(5) 0.0020(5) -0.0089(6)
C28 0.0190(7) 0.0202(7) 0.0205(7) -0.0068(6) 0.0015(5) -0.0105(6)
C15 0.0189(7) 0.0214(7) 0.0230(7) -0.0092(6) 0.0032(5) -0.0116(6)
C12 0.0240(7) 0.0187(7) 0.0265(8) -0.0083(6) 0.0050(6) -0.0106(6)
C27 0.0245(7) 0.0239(7) 0.0261(8) -0.0109(6) 0.0028(6) -0.0102(6)
C29 0.0260(7) 0.0197(7) 0.0193(7) -0.0053(6) 0.0030(6) -0.0080(6)
C7 0.0207(7) 0.0148(6) 0.0242(7) -0.0052(5) 0.0033(6) -0.0080(5)
C5 0.0285(8) 0.0213(7) 0.0233(7) -0.0101(6) 0.0043(6) -0.0125(6)
C1 0.0253(8) 0.0265(8) 0.0264(8) -0.0120(6) 0.0021(6) -0.0103(6)
C8 0.0272(8) 0.0227(7) 0.0287(8) -0.0090(6) 0.0030(6) -0.0132(6)
C23 0.0256(7) 0.0245(7) 0.0253(8) -0.0116(6) 0.0044(6) -0.0120(6)
C17 0.0239(7) 0.0258(8) 0.0310(8) -0.0158(6) 0.0036(6) -0.0113(6)
C20 0.0262(7) 0.0190(7) 0.0279(8) -0.0073(6) 0.0001(6) -0.0111(6)
C30 0.0211(7) 0.0221(7) 0.0234(7) -0.0080(6) 0.0012(6) -0.0084(6)
C31 0.0207(7) 0.0256(8) 0.0271(8) -0.0128(6) -0.0006(6) -0.0059(6)
C9 0.0254(8) 0.0258(8) 0.0391(9) -0.0098(7) 0.0016(7) -0.0145(7)
C11 0.0284(8) 0.0255(8) 0.0338(9) -0.0119(7) 0.0130(7) -0.0131(6)
C26 0.0290(8) 0.0279(8) 0.0279(8) -0.0109(6) -0.0031(6) -0.0095(7)
C24 0.0353(9) 0.0297(8) 0.0248(8) -0.0131(6) 0.0086(6) -0.0152(7)
C10 0.0241(8) 0.0267(8) 0.0458(10) -0.0119(7) 0.0101(7) -0.0141(7)
C18 0.0236(8) 0.0232(8) 0.0419(9) -0.0184(7) 0.0009(7) -0.0074(6)
C19 0.0262(8) 0.0182(7) 0.0388(9) -0.0098(6) -0.0040(6) -0.0076(6)
C4 0.0478(10) 0.0267(8) 0.0211(8) -0.0070(6) 0.0062(7) -0.0192(7)
C25 0.0395(9) 0.0293(8) 0.0207(7) -0.0108(6) 0.0008(6) -0.0128(7)
C34 0.0291(9) 0.0530(11) 0.0416(10) -0.0342(9) 0.0063(7) -0.0126(8)
C2 0.0309(8) 0.0299(8) 0.0318(9) -0.0130(7) -0.0062(7) -0.0052(7)
C3 0.0472(10) 0.0257(8) 0.0229(8) -0.0053(6) -0.0057(7) -0.0084(7)
C32 0.0400(10) 0.0330(9) 0.0561(11) -0.0271(8) 0.0234(8) -0.0234(8)
C36 0.0521(11) 0.0248(8) 0.0249(8) -0.0065(7) 0.0065(8) 0.0036(8)
C35 0.0514(11) 0.0399(10) 0.0236(8) -0.0091(8) 0.0051(8) 0.0047(9)
C33 0.0461(11) 0.0453(11) 0.0761(14) -0.0462(11) 0.0315(10) -0.0303(9)

loop_
_atom_type_symbol
_atom_type_description
_atom_type_scat_dispersion_real
_atom_type_scat_dispersion_imag
_atom_type_scat_source
C C 0.0181 0.0091 'International Tables Vol C Tables 4.2.6.8 and 6.1.1.4'
H H 0.0000 0.0000 'International Tables Vol C Tables 4.2.6.8 and 6.1.1.4'
N N 0.0311 0.0180 'International Tables Vol C Tables 4.2.6.8 and 6.1.1.4'
O O 0.0492 0.0322 'International Tables Vol C Tables 4.2.6.8 and 6.1.1.4'

loop_
_geom_angle_atom_site_label_1
_geom_angle_atom_site_label_2
_geom_angle_atom_site_label_3
_geom_angle
_geom_angle_site_symmetry_1
_geom_angle_site_symmetry_3
_geom_angle_publ_flag
C12 O1 C5 120.90(11) . . ?
C6 N1 H1 111.3 . . ?
C6 N1 C13 117.77(11) . . ?
C13 N1 H1 111.3 . . ?
C28 C14 C13 122.56(12) . . ?
C15 C14 C13 110.78(12) . . ?
C15 C14 C28 126.57(13) . . ?
C16 C21 C13 109.99(12) . . ?
C20 C21 C16 120.96(14) . . ?
C20 C21 C13 129.03(13) . . ?
C27 C22 C15 119.64(13) . . ?
C27 C22 C23 118.84(13) . . ?
C23 C22 C15 121.24(13) . . ?
C5 C6 N1 120.14(13) . . ?
C5 C6 C1 117.84(13) . . ?
C1 C6 N1 121.87(13) . . ?
C21 C16 C15 108.67(12) . . ?
C17 C16 C21 120.66(14) . . ?
C17 C16 C15 130.64(14) . . ?
N1 C13 C14 107.74(11) . . ?
N1 C13 C21 113.32(11) . . ?
N1 C13 C7 113.84(11) . . ?
C14 C13 C7 110.20(11) . . ?
C21 C13 C14 101.31(11) . . ?
C21 C13 C7 109.68(11) . . ?
O2 C28 C14 121.47(13) . . ?
O2 C28 C29 120.79(13) . . ?
C29 C28 C14 117.71(12) . . ?
C14 C15 C22 129.07(13) . . ?
C14 C15 C16 109.11(12) . . ?
C16 C15 C22 121.44(12) . . ?
O1 C12 C7 126.19(13) . . ?
O1 C12 C11 113.03(13) . . ?
C7 C12 C11 120.60(14) . . ?
C22 C27 H27 119.8 . . ?
C26 C27 C22 120.30(14) . . ?
C26 C27 H27 119.8 . . ?
C28 C29 H29 118.4 . . ?
C30 C29 C28 123.14(13) . . ?
C30 C29 H29 118.4 . . ?
C12 C7 C13 126.78(13) . . ?
C12 C7 C8 116.58(13) . . ?
C8 C7 C13 116.59(13) . . ?
C6 C5 O1 120.74(13) . . ?
C4 C5 O1 117.33(14) . . ?
C4 C5 C6 121.66(15) . . ?
C6 C1 H1A 119.6 . . ?
C2 C1 C6 120.77(15) . . ?
C2 C1 H1A 119.6 . . ?
C7 C8 H8 118.5 . . ?
C9 C8 C7 123.04(15) . . ?
C9 C8 H8 118.5 . . ?
C22 C23 H23 119.8 . . ?
C24 C23 C22 120.47(14) . . ?
C24 C23 H23 119.8 . . ?
C16 C17 H17 121.0 . . ?
C18 C17 C16 117.97(14) . . ?
C18 C17 H17 121.0 . . ?
C21 C20 H20 120.9 . . ?
C21 C20 C19 118.22(14) . . ?
C19 C20 H20 120.9 . . ?
C29 C30 H30 117.4 . . ?
C29 C30 C31 125.15(14) . . ?
C31 C30 H30 117.4 . . ?
C32 C31 C30 120.13(15) . . ?
C32 C31 C36 117.79(15) . . ?
C36 C31 C30 122.07(14) . . ?
C8 C9 H9 120.4 . . ?
C8 C9 C10 119.18(15) . . ?
C10 C9 H9 120.4 . . ?
C12 C11 H11 119.4 . . ?
C10 C11 C12 121.24(15) . . ?
C10 C11 H11 119.4 . . ?
C27 C26 H26 119.8 . . ?
C27 C26 C25 120.43(15) . . ?
C25 C26 H26 119.8 . . ?
C23 C24 H24 119.8 . . ?
C23 C24 C25 120.38(15) . . ?
C25 C24 H24 119.8 . . ?
C9 C10 H10 120.4 . . ?
C11 C10 C9 119.30(14) . . ?
C11 C10 H10 120.4 . . ?
C17 C18 H18 119.4 . . ?
C19 C18 C17 121.26(14) . . ?
C19 C18 H18 119.4 . . ?
C20 C19 H19 119.6 . . ?
C18 C19 C20 120.89(14) . . ?
C18 C19 H19 119.6 . . ?
C5 C4 H4 120.0 . . ?
C5 C4 C3 119.91(15) . . ?
C3 C4 H4 120.0 . . ?
C26 C25 H25 120.2 . . ?
C24 C25 C26 119.57(14) . . ?
C24 C25 H25 120.2 . . ?
C35 C34 H34 120.2 . . ?
C33 C34 H34 120.2 . . ?
C33 C34 C35 119.52(16) . . ?
C1 C2 H2 119.8 . . ?
C1 C2 C3 120.49(16) . . ?
C3 C2 H2 119.8 . . ?
C4 C3 C2 119.31(15) . . ?
C4 C3 H3 120.3 . . ?
C2 C3 H3 120.3 . . ?
C31 C32 H32 119.4 . . ?
C31 C32 C33 121.17(17) . . ?
C33 C32 H32 119.4 . . ?
C31 C36 H36 119.6 . . ?
C35 C36 C31 120.84(17) . . ?
C35 C36 H36 119.6 . . ?
C34 C35 H35 119.8 . . ?
C36 C35 C34 120.36(19) . . ?
C36 C35 H35 119.8 . . ?
C34 C33 C32 120.28(17) . . ?
C34 C33 H33 119.9 . . ?
C32 C33 H33 119.9 . . ?

loop_
_geom_bond_atom_site_label_1
_geom_bond_atom_site_label_2
_geom_bond_distance
_geom_bond_site_symmetry_2
_geom_bond_publ_flag
O2 C28 1.2318(17) . ?
O1 C12 1.3809(18) . ?
O1 C5 1.3913(19) . ?
N1 H1 0.8800 . ?
N1 C6 1.4091(18) . ?
N1 C13 1.4724(17) . ?
C14 C13 1.5396(19) . ?
C14 C28 1.4824(19) . ?
C14 C15 1.363(2) . ?
C21 C16 1.397(2) . ?
C21 C13 1.5261(19) . ?
C21 C20 1.387(2) . ?
C22 C15 1.479(2) . ?
C22 C27 1.398(2) . ?
C22 C23 1.398(2) . ?
C6 C5 1.390(2) . ?
C6 C1 1.396(2) . ?
C16 C15 1.476(2) . ?
C16 C17 1.395(2) . ?
C13 C7 1.5414(19) . ?
C28 C29 1.475(2) . ?
C12 C7 1.394(2) . ?
C12 C11 1.399(2) . ?
C27 H27 0.9500 . ?
C27 C26 1.384(2) . ?
C29 H29 0.9500 . ?
C29 C30 1.330(2) . ?
C7 C8 1.400(2) . ?
C5 C4 1.383(2) . ?
C1 H1A 0.9500 . ?
C1 C2 1.385(2) . ?
C8 H8 0.9500 . ?
C8 C9 1.382(2) . ?
C23 H23 0.9500 . ?
C23 C24 1.384(2) . ?
C17 H17 0.9500 . ?
C17 C18 1.391(2) . ?
C20 H20 0.9500 . ?
C20 C19 1.392(2) . ?
C30 H30 0.9500 . ?
C30 C31 1.465(2) . ?
C31 C32 1.388(2) . ?
C31 C36 1.402(2) . ?
C9 H9 0.9500 . ?
C9 C10 1.386(2) . ?
C11 H11 0.9500 . ?
C11 C10 1.375(2) . ?
C26 H26 0.9500 . ?
C26 C25 1.390(2) . ?
C24 H24 0.9500 . ?
C24 C25 1.385(2) . ?
C10 H10 0.9500 . ?
C18 H18 0.9500 . ?
C18 C19 1.385(2) . ?
C19 H19 0.9500 . ?
C4 H4 0.9500 . ?
C4 C3 1.385(3) . ?
C25 H25 0.9500 . ?
C34 H34 0.9500 . ?
C34 C35 1.385(3) . ?
C34 C33 1.375(3) . ?
C2 H2 0.9500 . ?
C2 C3 1.388(3) . ?
C3 H3 0.9500 . ?
C32 H32 0.9500 . ?
C32 C33 1.390(3) . ?
C36 H36 0.9500 . ?
C36 C35 1.383(2) . ?
C35 H35 0.9500 . ?
C33 H33 0.9500 . ?

loop_
_geom_torsion_atom_site_label_1
_geom_torsion_atom_site_label_2
_geom_torsion_atom_site_label_3
_geom_torsion_atom_site_label_4
_geom_torsion
_geom_torsion_site_symmetry_1
_geom_torsion_site_symmetry_2
_geom_torsion_site_symmetry_3
_geom_torsion_site_symmetry_4
_geom_torsion_publ_flag
O2 C28 C29 C30 14.7(2) . . . . ?
O1 C12 C7 C13 -0.5(2) . . . . ?
O1 C12 C7 C8 176.83(13) . . . . ?
O1 C12 C11 C10 -175.45(14) . . . . ?
O1 C5 C4 C3 172.73(14) . . . . ?
N1 C6 C5 O1 3.0(2) . . . . ?
N1 C6 C5 C4 176.93(13) . . . . ?
N1 C6 C1 C2 -175.66(14) . . . . ?
N1 C13 C7 C12 11.2(2) . . . . ?
N1 C13 C7 C8 -166.13(12) . . . . ?
C14 C13 C7 C12 132.36(14) . . . . ?
C14 C13 C7 C8 -44.97(16) . . . . ?
C14 C28 C29 C30 -163.12(14) . . . . ?
C21 C16 C15 C14 -3.49(16) . . . . ?
C21 C16 C15 C22 170.06(12) . . . . ?
C21 C16 C17 C18 0.2(2) . . . . ?
C21 C13 C7 C12 -116.94(15) . . . . ?
C21 C13 C7 C8 65.73(16) . . . . ?
C21 C20 C19 C18 0.0(2) . . . . ?
C22 C27 C26 C25 0.7(2) . . . . ?
C22 C23 C24 C25 1.1(2) . . . . ?
C6 N1 C13 C14 174.22(12) . . . . ?
C6 N1 C13 C21 62.99(16) . . . . ?
C6 N1 C13 C7 -63.25(16) . . . . ?
C6 C5 C4 C3 -1.4(2) . . . . ?
C6 C1 C2 C3 -1.0(2) . . . . ?
C16 C21 C13 N1 115.64(13) . . . . ?
C16 C21 C13 C14 0.52(14) . . . . ?
C16 C21 C13 C7 -115.93(13) . . . . ?
C16 C21 C20 C19 -1.5(2) . . . . ?
C16 C17 C18 C19 -1.7(2) . . . . ?
C13 N1 C6 C5 68.03(17) . . . . ?
C13 N1 C6 C1 -116.54(15) . . . . ?
C13 C14 C28 O2 -163.78(13) . . . . ?
C13 C14 C28 C29 13.99(19) . . . . ?
C13 C14 C15 C22 -169.04(13) . . . . ?
C13 C14 C15 C16 3.86(15) . . . . ?
C13 C21 C16 C15 1.66(15) . . . . ?
C13 C21 C16 C17 -179.94(12) . . . . ?
C13 C21 C20 C19 -179.86(13) . . . . ?
C13 C7 C8 C9 174.95(13) . . . . ?
C28 C14 C13 N1 54.83(16) . . . . ?
C28 C14 C13 C21 174.02(12) . . . . ?
C28 C14 C13 C7 -69.91(16) . . . . ?
C28 C14 C15 C22 14.4(2) . . . . ?
C28 C14 C15 C16 -172.73(12) . . . . ?
C28 C29 C30 C31 177.93(13) . . . . ?
C15 C14 C13 N1 -121.93(12) . . . . ?
C15 C14 C13 C21 -2.73(14) . . . . ?
C15 C14 C13 C7 113.34(13) . . . . ?
C15 C14 C28 O2 12.4(2) . . . . ?
C15 C14 C28 C29 -169.80(13) . . . . ?
C15 C22 C27 C26 173.39(13) . . . . ?
C15 C22 C23 C24 -174.16(14) . . . . ?
C15 C16 C17 C18 178.20(14) . . . . ?
C12 O1 C5 C6 -61.52(18) . . . . ?
C12 O1 C5 C4 124.34(15) . . . . ?
C12 C7 C8 C9 -2.7(2) . . . . ?
C12 C11 C10 C9 -1.5(2) . . . . ?
C27 C22 C15 C14 53.0(2) . . . . ?
C27 C22 C15 C16 -119.16(15) . . . . ?
C27 C22 C23 C24 -0.3(2) . . . . ?
C27 C26 C25 C24 0.1(2) . . . . ?
C29 C30 C31 C32 -176.17(16) . . . . ?
C29 C30 C31 C36 4.6(2) . . . . ?
C7 C12 C11 C10 0.0(2) . . . . ?
C7 C8 C9 C10 1.2(2) . . . . ?
C5 O1 C12 C7 43.9(2) . . . . ?
C5 O1 C12 C11 -140.97(14) . . . . ?
C5 C6 C1 C2 -0.1(2) . . . . ?
C5 C4 C3 C2 0.2(2) . . . . ?
C1 C6 C5 O1 -172.57(13) . . . . ?
C1 C6 C5 C4 1.3(2) . . . . ?
C1 C2 C3 C4 1.0(2) . . . . ?
C8 C9 C10 C11 0.9(2) . . . . ?
C23 C22 C15 C14 -133.17(16) . . . . ?
C23 C22 C15 C16 54.69(19) . . . . ?
C23 C22 C27 C26 -0.6(2) . . . . ?
C23 C24 C25 C26 -1.0(2) . . . . ?
C17 C16 C15 C14 178.33(14) . . . . ?
C17 C16 C15 C22 -8.1(2) . . . . ?
C17 C18 C19 C20 1.6(2) . . . . ?
C20 C21 C16 C15 -177.02(13) . . . . ?
C20 C21 C16 C17 1.4(2) . . . . ?
C20 C21 C13 N1 -65.81(18) . . . . ?
C20 C21 C13 C14 179.07(14) . . . . ?
C20 C21 C13 C7 62.61(18) . . . . ?
C30 C31 C32 C33 -177.88(16) . . . . ?
C30 C31 C36 C35 179.17(17) . . . . ?
C31 C32 C33 C34 -1.6(3) . . . . ?
C31 C36 C35 C34 -1.0(3) . . . . ?
C11 C12 C7 C13 -175.32(13) . . . . ?
C11 C12 C7 C8 2.0(2) . . . . ?
C32 C31 C36 C35 -0.1(3) . . . . ?
C36 C31 C32 C33 1.4(3) . . . . ?
C35 C34 C33 C32 0.4(3) . . . . ?
C33 C34 C35 C36 0.9(3) . . . . ?
